data_4074563
loop_
_publ_author_name
'Ishiwata, Koji'
'Kuwata, Shigeki'
'Ikariya, Takao'

_publ_section_title
;
 A Sulfonylimido-Bridged Coordinatively Unsaturated Diiridium
 Complex:&#x00A0; Intramolecular C&#x2212;H Bond Activation Promoted by a
 Weak Acid
;
_journal_issue 25
_journal_name_full Organometallics
_journal_page_first 5847
_journal_paper_doi 10.1021/om060777m
_journal_volume 25
_journal_year 2006
_chemical_formula_moiety 'C34 H45 Ir2 N2 O4 S2, C F3 O3 S '
_chemical_formula_sum 'C35 H45 F3 Ir2 N2 O7 S3'
_chemical_formula_weight 1143.36
_space_group_IT_number 2
_symmetry_cell_setting triclinic
_symmetry_Int_Tables_number 2
_symmetry_space_group_name_Hall '-P 1'
_symmetry_space_group_name_H-M 'P -1'
_cell_angle_alpha 69.227(5)
_cell_angle_beta 86.128(7)
_cell_angle_gamma 83.760(7)
_cell_formula_units_Z 4
_cell_length_a 15.028(3)
_cell_length_b 15.560(3)
_cell_length_c 18.069(3)
_cell_measurement_reflns_used 15961
_cell_measurement_temperature 193.1
_cell_measurement_theta_max 31.5
_cell_measurement_theta_min 2.6
_cell_volume 3925.2(13)
_computing_cell_refinement CrystalClear
_computing_data_collection CrystalClear
_computing_data_reduction CrystalStructure
_computing_publication_material 'CrystalStructure 3.6.0'
_computing_structure_refinement CRYSTALS
_computing_structure_solution 'DIRDIF99 (PATTY)'
_diffrn_detector_area_resol_mean 7.31
_diffrn_measured_fraction_theta_full 0.9533
_diffrn_measured_fraction_theta_max 0.8205
_diffrn_measurement_device_type 'Rigaku Saturn'
_diffrn_measurement_method \w
_diffrn_radiation_type 'Mo K\a'
_diffrn_radiation_wavelength 0.7107
_diffrn_reflns_av_R_equivalents 0.045
_diffrn_reflns_limit_h_max 20
_diffrn_reflns_limit_h_min -21
_diffrn_reflns_limit_k_max 17
_diffrn_reflns_limit_k_min -22
_diffrn_reflns_limit_l_max 16
_diffrn_reflns_limit_l_min -26
_diffrn_reflns_number 36510
_diffrn_reflns_theta_full 27.50
_diffrn_reflns_theta_max 31.37
_exptl_absorpt_coefficient_mu 7.015
_exptl_absorpt_correction_T_max 0.496
_exptl_absorpt_correction_T_min 0.251
_exptl_absorpt_correction_type multi-scan
_exptl_absorpt_process_details 'Jacobson, R. (1998) Private communication'
_exptl_crystal_colour 'dark red'
_exptl_crystal_density_diffrn 1.935
_exptl_crystal_density_method 'not measured'
_exptl_crystal_description block
_exptl_crystal_F_000 2216.00
_exptl_crystal_size_max 0.30
_exptl_crystal_size_mid 0.30
_exptl_crystal_size_min 0.10
_refine_diff_density_max 3.24
_refine_diff_density_min -2.10
_refine_ls_extinction_method none
_refine_ls_goodness_of_fit_ref 1.001
_refine_ls_hydrogen_treatment refall
_refine_ls_number_parameters 1027
_refine_ls_number_reflns 17194
_refine_ls_R_factor_gt 0.0430
_refine_ls_shift/su_max 0.0120
_refine_ls_structure_factor_coef Fsqd
_refine_ls_weighting_details 'w = 1/[0.0010Fo^2^ + 0.7500\s(Fo^2^) + 0.5000]/(4Fo^2^)'
_refine_ls_weighting_scheme calc
_refine_ls_wR_factor_ref 0.1190
_reflns_number_gt 13680
_reflns_number_total 21198
_reflns_threshold_expression F^2^>2.0\s(F^2^)
_cod_data_source_file om060777msi20060825_061937.cif
_cod_data_source_block '__compound3'
_cod_original_cell_volume 3925.0(12)
_cod_original_formula_sum 'C35 H45 F3 Ir2 N2 O7 S3 '
_cod_database_code 4074563

loop_
_symmetry_equiv_pos_site_id
_symmetry_equiv_pos_as_xyz
1 +X,+Y,+Z
2 -X,-Y,-Z

loop_
_atom_site_label
_atom_site_type_symbol
_atom_site_fract_x
_atom_site_fract_y
_atom_site_fract_z
_atom_site_U_iso_or_equiv
_atom_site_adp_type
_atom_site_occupancy
_atom_site_symmetry_multiplicity
_atom_site_calc_flag
_atom_site_refinement_flags
Ir(1) Ir 0.25661(2) 0.27486(2) 0.049030(10) 0.02065(7) Uani 1.00 1 d .
Ir(2) Ir 0.39552(2) 0.17190(2) 0.151330(10) 0.02134(7) Uani 1.00 1 d .
Ir(3) Ir 0.17407(2) 0.22960(2) 0.569140(10) 0.02162(7) Uani 1.00 1 d .
Ir(4) Ir 0.05203(2) 0.16125(2) 0.698960(10) 0.01950(7) Uani 1.00 1 d .
S(1) S 0.2397(1) 0.2508(1) 0.24354(10) 0.0312(5) Uani 1.00 1 d .
S(2) S 0.26855(12) 0.05944(13) 0.08241(10) 0.0254(4) Uani 1.00 1 d .
S(3) S 0.3629(3) 0.5399(2) 0.1581(2) 0.0653(9) Uani 1.00 1 d .
S(4) S 0.26691(12) 0.07582(13) 0.71989(10) 0.0282(5) Uani 1.00 1 d .
S(5) S 0.09680(13) 0.36861(13) 0.66223(11) 0.0269(5) Uani 1.00 1 d .
S(6) S 0.1884(2) -0.1611(2) 0.6144(2) 0.0523(8) Uani 1.00 1 d .
F(1) F 0.4434(7) 0.5724(5) 0.2658(4) 0.101(3) Uani 1.00 1 d .
F(2) F 0.3984(7) 0.4376(5) 0.3017(4) 0.094(3) Uani 1.00 1 d .
F(3) F 0.5122(8) 0.4737(8) 0.2134(9) 0.149(5) Uani 1.00 1 d .
F(4) F 0.3259(7) -0.2235(6) 0.5461(8) 0.147(5) Uani 1.00 1 d .
F(5) F 0.3502(5) -0.1127(5) 0.5828(5) 0.089(3) Uani 1.00 1 d .
F(6) F 0.2732(7) -0.0879(7) 0.4800(5) 0.110(4) Uani 1.00 1 d .
O(1) O 0.2870(4) 0.2836(5) 0.2933(3) 0.045(2) Uani 1.00 1 d .
O(2) O 0.2246(5) 0.1553(4) 0.2696(3) 0.048(2) Uani 1.00 1 d .
O(3) O 0.1749(4) 0.0658(4) 0.0674(3) 0.037(2) Uani 1.00 1 d .
O(4) O 0.3306(4) 0.0545(4) 0.0189(3) 0.034(2) Uani 1.00 1 d .
O(5) O 0.3507(8) 0.4626(6) 0.1399(4) 0.085(3) Uani 1.00 1 d .
O(6) O 0.3916(7) 0.6191(6) 0.1053(5) 0.090(3) Uani 1.00 1 d .
O(7) O 0.2745(8) 0.5641(8) 0.2058(12) 0.178(6) Uani 1.00 1 d .
O(8) O 0.3370(4) 0.0476(5) 0.6730(4) 0.047(2) Uani 1.00 1 d .
O(9) O 0.2803(4) 0.1493(4) 0.7475(3) 0.039(2) Uani 1.00 1 d .
O(10) O 0.0319(4) 0.4184(4) 0.6031(3) 0.038(2) Uani 1.00 1 d .
O(11) O 0.0728(4) 0.3597(4) 0.7429(3) 0.037(2) Uani 1.00 1 d .
O(12) O 0.1639(6) -0.0688(5) 0.6160(4) 0.064(3) Uani 1.00 1 d .
O(13) O 0.2194(7) -0.2276(6) 0.6878(4) 0.081(3) Uani 1.00 1 d .
O(14) O 0.1318(7) -0.1955(8) 0.5738(6) 0.097(4) Uani 1.00 1 d .
N(1) N 0.2976(4) 0.2793(4) 0.1571(3) 0.023(2) Uani 1.00 1 d .
N(2) N 0.2859(4) 0.1437(4) 0.1118(3) 0.024(2) Uani 1.00 1 d .
N(3) N 0.1749(4) 0.1029(4) 0.6664(3) 0.022(1) Uani 1.00 1 d .
N(4) N 0.1270(4) 0.2655(4) 0.6595(3) 0.022(1) Uani 1.00 1 d .
C(1) C 0.1345(6) 0.3145(5) 0.2248(4) 0.031(2) Uani 1.00 1 d .
C(2) C 0.1217(6) 0.4048(6) 0.2270(4) 0.033(2) Uani 1.00 1 d .
C(3) C 0.0374(6) 0.4488(6) 0.2193(5) 0.037(2) Uani 1.00 1 d .
C(4) C -0.0360(6) 0.4060(6) 0.2120(4) 0.037(2) Uani 1.00 1 d .
C(5) C -0.0226(6) 0.3173(7) 0.2088(6) 0.046(3) Uani 1.00 1 d .
C(6) C 0.0623(6) 0.2725(6) 0.2164(5) 0.041(2) Uani 1.00 1 d .
C(7) C -0.1311(7) 0.4536(8) 0.2088(5) 0.054(3) Uani 1.00 1 d .
C(8) C 0.2917(5) -0.0428(5) 0.1657(4) 0.027(2) Uani 1.00 1 d .
C(9) C 0.2800(6) -0.0424(6) 0.2422(5) 0.033(2) Uani 1.00 1 d .
C(10) C 0.3040(6) -0.1230(6) 0.3035(5) 0.039(2) Uani 1.00 1 d .
C(11) C 0.3366(7) -0.2044(6) 0.2903(5) 0.047(3) Uani 1.00 1 d .
C(12) C 0.3436(7) -0.2018(6) 0.2133(5) 0.048(3) Uani 1.00 1 d .
C(13) C 0.3210(6) -0.1221(6) 0.1504(5) 0.040(2) Uani 1.00 1 d .
C(14) C 0.3686(9) -0.2885(8) 0.3589(6) 0.072(4) Uani 1.00 1 d .
C(15) C 0.2908(6) 0.3355(5) -0.0762(4) 0.028(2) Uani 1.00 1 d .
C(16) C 0.2737(6) 0.4083(5) -0.0429(4) 0.030(2) Uani 1.00 1 d .
C(17) C 0.1842(6) 0.4079(6) -0.0128(4) 0.035(2) Uani 1.00 1 d .
C(18) C 0.1445(6) 0.3342(6) -0.0269(4) 0.033(2) Uani 1.00 1 d .
C(19) C 0.2099(6) 0.2923(5) -0.0683(4) 0.033(2) Uani 1.00 1 d .
C(20) C 0.3752(7) 0.3150(8) -0.1165(5) 0.053(3) Uani 1.00 1 d .
C(21) C 0.3374(8) 0.4775(7) -0.0467(5) 0.057(3) Uani 1.00 1 d .
C(22) C 0.1359(8) 0.4741(7) 0.0221(5) 0.058(3) Uani 1.00 1 d .
C(23) C 0.0505(6) 0.3096(8) -0.0064(6) 0.053(3) Uani 1.00 1 d .
C(24) C 0.1955(8) 0.2202(7) -0.1022(5) 0.054(3) Uani 1.00 1 d .
C(25) C 0.5264(5) 0.1454(6) 0.1050(5) 0.031(2) Uani 1.00 1 d .
C(26) C 0.5068(5) 0.0650(6) 0.1697(4) 0.030(2) Uani 1.00 1 d .
C(27) C 0.4924(5) 0.0924(6) 0.2388(4) 0.032(2) Uani 1.00 1 d .
C(28) C 0.5079(5) 0.1870(7) 0.2154(5) 0.036(2) Uani 1.00 1 d .
C(29) C 0.5274(5) 0.2198(6) 0.1342(5) 0.034(2) Uani 1.00 1 d .
C(30) C 0.5481(6) 0.1471(7) 0.0229(5) 0.044(3) Uani 1.00 1 d .
C(31) C 0.5114(6) -0.0303(6) 0.1678(6) 0.042(3) Uani 1.00 1 d .
C(32) C 0.4676(6) 0.0318(7) 0.3209(5) 0.048(3) Uani 1.00 1 d .
C(33) C 0.5047(8) 0.2416(9) 0.2700(7) 0.063(4) Uani 1.00 1 d .
C(34) C 0.5475(7) 0.3175(6) 0.0849(6) 0.052(3) Uani 1.00 1 d .
C(35) C 0.424(2) 0.5068(9) 0.2421(7) 0.117(6) Uani 1.00 1 d .
C(36) C 0.2441(5) -0.0216(5) 0.8030(4) 0.025(2) Uani 1.00 1 d .
C(37) C 0.2237(5) -0.0125(6) 0.8747(4) 0.031(2) Uani 1.00 1 d .
C(38) C 0.2084(6) -0.0902(6) 0.9418(5) 0.037(2) Uani 1.00 1 d .
C(39) C 0.2113(5) -0.1759(6) 0.9349(5) 0.037(2) Uani 1.00 1 d .
C(40) C 0.2319(6) -0.1848(6) 0.8615(5) 0.041(2) Uani 1.00 1 d .
C(41) C 0.2489(6) -0.1079(6) 0.7957(4) 0.032(2) Uani 1.00 1 d .
C(42) C 0.1955(8) -0.2604(8) 1.0060(6) 0.061(3) Uani 1.00 1 d .
C(43) C 0.1971(5) 0.4250(6) 0.6375(4) 0.031(2) Uani 1.00 1 d .
C(44) C 0.1908(7) 0.5200(6) 0.5981(6) 0.044(3) Uani 1.00 1 d .
C(45) C 0.2680(7) 0.5646(7) 0.5805(6) 0.049(3) Uani 1.00 1 d .
C(46) C 0.3498(7) 0.5193(7) 0.5995(5) 0.046(3) Uani 1.00 1 d .
C(47) C 0.3548(6) 0.4225(6) 0.6413(6) 0.045(3) Uani 1.00 1 d .
C(48) C 0.2798(6) 0.3755(6) 0.6598(5) 0.040(2) Uani 1.00 1 d .
C(49) C 0.4345(8) 0.5684(8) 0.5770(7) 0.075(4) Uani 1.00 1 d .
C(50) C 0.1573(6) 0.2065(5) 0.4592(4) 0.033(2) Uani 1.00 1 d .
C(51) C 0.2510(6) 0.1936(6) 0.4740(4) 0.037(2) Uani 1.00 1 d .
C(52) C 0.2758(6) 0.2789(7) 0.4774(4) 0.038(2) Uani 1.00 1 d .
C(53) C 0.1991(6) 0.3459(6) 0.4609(4) 0.038(2) Uani 1.00 1 d .
C(54) C 0.1253(6) 0.3020(6) 0.4508(4) 0.034(2) Uani 1.00 1 d .
C(55) C 0.1007(8) 0.1364(8) 0.4494(5) 0.059(3) Uani 1.00 1 d .
C(56) C 0.3102(9) 0.1093(8) 0.4815(6) 0.067(3) Uani 1.00 1 d .
C(57) C 0.3695(8) 0.2940(10) 0.4916(6) 0.076(4) Uani 1.00 1 d .
C(58) C 0.1989(9) 0.4462(7) 0.4452(6) 0.065(4) Uani 1.00 1 d .
C(59) C 0.0321(7) 0.3438(8) 0.4326(5) 0.051(3) Uani 1.00 1 d .
C(60) C -0.0882(5) 0.1837(6) 0.6736(4) 0.031(2) Uani 1.00 1 d .
C(61) C -0.0769(5) 0.1991(6) 0.7459(5) 0.029(2) Uani 1.00 1 d .
C(62) C -0.0379(5) 0.1133(6) 0.8011(4) 0.028(2) Uani 1.00 1 d .
C(63) C -0.0279(5) 0.0446(5) 0.7645(4) 0.027(2) Uani 1.00 1 d .
C(64) C -0.0571(5) 0.0882(6) 0.6848(4) 0.027(2) Uani 1.00 1 d .
C(65) C -0.1240(7) 0.2540(7) 0.5989(5) 0.048(3) Uani 1.00 1 d .
C(66) C -0.1099(6) 0.2828(7) 0.7637(6) 0.048(3) Uani 1.00 1 d .
C(67) C -0.0158(6) 0.0974(7) 0.8851(5) 0.044(3) Uani 1.00 1 d .
C(68) C 0.0055(6) -0.0537(6) 0.8030(5) 0.038(2) Uani 1.00 1 d .
C(69) C -0.0623(7) 0.0408(7) 0.6270(5) 0.046(3) Uani 1.00 1 d .
C(70) C 0.2889(9) -0.1477(8) 0.5553(8) 0.067(4) Uani 1.00 1 d .
H(1) H 0.3252 0.3345 0.1480 0.027 Uiso 1.00 1 c R
H(2) H 0.1713 0.4343 0.2334 0.040 Uiso 1.00 1 c R
H(3) H 0.0284 0.5104 0.2189 0.043 Uiso 1.00 1 c R
H(4) H -0.0719 0.2884 0.2008 0.059 Uiso 1.00 1 c R
H(5) H 0.0716 0.2117 0.2150 0.049 Uiso 1.00 1 c R
H(6) H -0.1566 0.4387 0.2609 0.064 Uiso 1.00 1 c R
H(7) H -0.1665 0.4330 0.1779 0.064 Uiso 1.00 1 c R
H(8) H -0.1291 0.5185 0.1854 0.064 Uiso 1.00 1 c R
H(9) H 0.2558 0.0117 0.2521 0.039 Uiso 1.00 1 c R
H(10) H 0.2978 -0.1237 0.3564 0.045 Uiso 1.00 1 c R
H(11) H 0.3650 -0.2563 0.2029 0.055 Uiso 1.00 1 c R
H(12) H 0.3244 -0.1216 0.0976 0.048 Uiso 1.00 1 c R
H(13) H 0.4306 -0.2877 0.3660 0.074 Uiso 1.00 1 c R
H(14) H 0.3594 -0.3421 0.3478 0.074 Uiso 1.00 1 c R
H(15) H 0.3358 -0.2891 0.4059 0.074 Uiso 1.00 1 c R
H(16) H 0.4175 0.3558 -0.1160 0.059 Uiso 1.00 1 c R
H(17) H 0.3643 0.3224 -0.1697 0.059 Uiso 1.00 1 c R
H(18) H 0.3981 0.2531 -0.0891 0.059 Uiso 1.00 1 c R
H(19) H 0.3107 0.5192 -0.0222 0.066 Uiso 1.00 1 c R
H(20) H 0.3528 0.5108 -0.1004 0.066 Uiso 1.00 1 c R
H(21) H 0.3900 0.4456 -0.0197 0.066 Uiso 1.00 1 c R
H(22) H 0.0755 0.4607 0.0356 0.067 Uiso 1.00 1 c R
H(23) H 0.1373 0.5349 -0.0154 0.067 Uiso 1.00 1 c R
H(24) H 0.1656 0.4695 0.0683 0.067 Uiso 1.00 1 c R
H(25) H 0.0418 0.2604 -0.0240 0.058 Uiso 1.00 1 c R
H(26) H 0.0102 0.3616 -0.0322 0.058 Uiso 1.00 1 c R
H(27) H 0.0396 0.2907 0.0493 0.058 Uiso 1.00 1 c R
H(28) H 0.2493 0.2073 -0.1285 0.066 Uiso 1.00 1 c R
H(29) H 0.1486 0.2419 -0.1389 0.066 Uiso 1.00 1 c R
H(30) H 0.1803 0.1655 -0.0608 0.066 Uiso 1.00 1 c R
H(31) H 0.5446 0.0874 0.0207 0.052 Uiso 1.00 1 c R
H(32) H 0.6070 0.1650 0.0079 0.052 Uiso 1.00 1 c R
H(33) H 0.5066 0.1901 -0.0122 0.052 Uiso 1.00 1 c R
H(34) H 0.4981 -0.0721 0.2193 0.051 Uiso 1.00 1 c R
H(35) H 0.5698 -0.0473 0.1509 0.051 Uiso 1.00 1 c R
H(36) H 0.4690 -0.0324 0.1319 0.051 Uiso 1.00 1 c R
H(37) H 0.4639 0.0668 0.3549 0.055 Uiso 1.00 1 c R
H(38) H 0.5120 -0.0187 0.3391 0.055 Uiso 1.00 1 c R
H(39) H 0.4113 0.0092 0.3211 0.055 Uiso 1.00 1 c R
H(40) H 0.5180 0.3029 0.2401 0.084 Uiso 1.00 1 c R
H(41) H 0.5480 0.2137 0.3095 0.084 Uiso 1.00 1 c R
H(42) H 0.4469 0.2427 0.2945 0.084 Uiso 1.00 1 c R
H(43) H 0.5611 0.3213 0.0318 0.060 Uiso 1.00 1 c R
H(44) H 0.5973 0.3328 0.1059 0.060 Uiso 1.00 1 c R
H(45) H 0.4969 0.3594 0.0862 0.060 Uiso 1.00 1 c R
H(46) H 0.1651 0.0541 0.6488 0.025 Uiso 1.00 1 c R
H(47) H 0.2206 0.0466 0.8796 0.039 Uiso 1.00 1 c R
H(48) H 0.1951 -0.0844 0.9921 0.046 Uiso 1.00 1 c R
H(49) H 0.2328 -0.2435 0.8560 0.047 Uiso 1.00 1 c R
H(50) H 0.2648 -0.1139 0.7459 0.038 Uiso 1.00 1 c R
H(51) H 0.2507 -0.2872 1.0307 0.064 Uiso 1.00 1 c R
H(52) H 0.1704 -0.3037 0.9893 0.064 Uiso 1.00 1 c R
H(53) H 0.1553 -0.2439 1.0426 0.064 Uiso 1.00 1 c R
H(54) H 0.1341 0.5533 0.5833 0.052 Uiso 1.00 1 c R
H(55) H 0.2639 0.6297 0.5546 0.055 Uiso 1.00 1 c R
H(56) H 0.4115 0.3899 0.6573 0.051 Uiso 1.00 1 c R
H(57) H 0.2834 0.3108 0.6877 0.045 Uiso 1.00 1 c R
H(58) H 0.4565 0.5703 0.5260 0.081 Uiso 1.00 1 c R
H(59) H 0.4785 0.5368 0.6150 0.081 Uiso 1.00 1 c R
H(60) H 0.4212 0.6296 0.5768 0.081 Uiso 1.00 1 c R
H(61) H 0.1374 0.0804 0.4573 0.075 Uiso 1.00 1 c R
H(62) H 0.0783 0.1588 0.3974 0.075 Uiso 1.00 1 c R
H(63) H 0.0520 0.1256 0.4870 0.075 Uiso 1.00 1 c R
H(64) H 0.3693 0.1193 0.4900 0.073 Uiso 1.00 1 c R
H(65) H 0.3098 0.0954 0.4344 0.073 Uiso 1.00 1 c R
H(66) H 0.2903 0.0591 0.5251 0.073 Uiso 1.00 1 c R
H(67) H 0.3719 0.3548 0.4915 0.088 Uiso 1.00 1 c R
H(68) H 0.4087 0.2847 0.4511 0.088 Uiso 1.00 1 c R
H(69) H 0.3874 0.2506 0.5415 0.088 Uiso 1.00 1 c R
H(70) H 0.1404 0.4751 0.4310 0.072 Uiso 1.00 1 c R
H(71) H 0.2402 0.4723 0.4030 0.072 Uiso 1.00 1 c R
H(72) H 0.2152 0.4555 0.4915 0.072 Uiso 1.00 1 c R
H(73) H -0.0031 0.2994 0.4270 0.058 Uiso 1.00 1 c R
H(74) H 0.0317 0.3957 0.3848 0.058 Uiso 1.00 1 c R
H(75) H 0.0078 0.3627 0.4748 0.058 Uiso 1.00 1 c R
H(76) H -0.1392 0.3109 0.6071 0.053 Uiso 1.00 1 c R
H(77) H -0.1759 0.2340 0.5851 0.053 Uiso 1.00 1 c R
H(78) H -0.0800 0.2622 0.5573 0.053 Uiso 1.00 1 c R
H(79) H -0.0966 0.2737 0.8168 0.062 Uiso 1.00 1 c R
H(80) H -0.1729 0.2945 0.7574 0.062 Uiso 1.00 1 c R
H(81) H -0.0812 0.3339 0.7286 0.062 Uiso 1.00 1 c R
H(82) H 0.0095 0.0357 0.9095 0.056 Uiso 1.00 1 c R
H(83) H -0.0690 0.1077 0.9135 0.056 Uiso 1.00 1 c R
H(84) H 0.0259 0.1389 0.8853 0.056 Uiso 1.00 1 c R
H(85) H 0.0052 -0.0844 0.7659 0.046 Uiso 1.00 1 c R
H(86) H -0.0323 -0.0820 0.8474 0.046 Uiso 1.00 1 c R
H(87) H 0.0648 -0.0578 0.8199 0.046 Uiso 1.00 1 c R
H(88) H -0.0875 0.0828 0.5794 0.061 Uiso 1.00 1 c R
H(89) H -0.0982 -0.0094 0.6488 0.061 Uiso 1.00 1 c R
H(90) H -0.0034 0.0184 0.6160 0.061 Uiso 1.00 1 c R

loop_
_atom_site_aniso_label
_atom_site_aniso_U_11
_atom_site_aniso_U_22
_atom_site_aniso_U_33
_atom_site_aniso_U_12
_atom_site_aniso_U_13
_atom_site_aniso_U_23
Ir(1) 0.0195(1) 0.0228(1) 0.01875(13) -0.00247(10) -0.00133(10) -0.00592(10)
Ir(2) 0.0156(1) 0.0278(2) 0.02087(13) -0.00100(11) 0.00032(10) -0.00930(11)
Ir(3) 0.0196(1) 0.0254(1) 0.01725(13) -0.00255(11) 0.00030(10) -0.00421(10)
Ir(4) 0.01510(13) 0.0233(1) 0.02050(13) -0.00370(10) 0.00050(9) -0.00782(10)
S(1) 0.0325(11) 0.0343(10) 0.0224(8) 0.0065(8) 0.0043(7) -0.0083(8)
S(2) 0.0243(9) 0.0256(9) 0.0264(8) -0.0057(7) -0.0016(7) -0.0079(7)
S(3) 0.100(3) 0.049(2) 0.0454(13) -0.025(2) -0.027(1) -0.0043(12)
S(4) 0.0187(9) 0.0321(10) 0.0263(9) 0.0018(7) -0.0029(7) -0.0017(7)
S(5) 0.0227(9) 0.0251(9) 0.0337(9) -0.0039(7) -0.0018(7) -0.0109(7)
S(6) 0.056(2) 0.060(2) 0.0475(13) -0.0120(13) -0.0084(11) -0.0243(12)
F(1) 0.172(9) 0.058(4) 0.089(5) -0.001(5) -0.071(5) -0.035(4)
F(2) 0.170(9) 0.064(5) 0.042(3) -0.031(5) -0.014(4) -0.003(3)
F(3) 0.091(8) 0.104(8) 0.25(1) 0.000(6) 0.042(9) -0.066(9)
F(4) 0.127(9) 0.093(7) 0.264(13) -0.032(6) 0.079(9) -0.124(8)
F(5) 0.053(5) 0.071(5) 0.151(7) -0.006(4) -0.015(5) -0.044(5)
F(6) 0.166(10) 0.115(7) 0.068(5) -0.048(7) 0.018(5) -0.049(5)
O(1) 0.041(4) 0.074(5) 0.023(3) 0.009(3) -0.003(2) -0.023(3)
O(2) 0.064(5) 0.038(3) 0.030(3) 0.005(3) 0.020(3) -0.004(3)
O(3) 0.029(3) 0.038(3) 0.045(3) -0.012(3) -0.007(3) -0.010(3)
O(4) 0.046(4) 0.035(3) 0.023(3) -0.009(3) 0.007(2) -0.013(2)
O(5) 0.148(10) 0.073(6) 0.048(4) -0.041(6) -0.014(5) -0.026(4)
O(6) 0.125(9) 0.067(6) 0.063(5) -0.044(6) -0.022(5) 0.009(4)
O(7) 0.054(7) 0.076(8) 0.38(2) 0.000(6) 0.047(10) -0.056(11)
O(8) 0.022(3) 0.065(4) 0.042(3) 0.004(3) 0.004(3) -0.006(3)
O(9) 0.033(3) 0.038(3) 0.042(3) -0.015(3) -0.011(3) -0.004(3)
O(10) 0.034(3) 0.027(3) 0.050(3) -0.002(3) -0.011(3) -0.009(3)
O(11) 0.038(3) 0.040(3) 0.043(3) -0.009(3) 0.008(3) -0.025(3)
O(12) 0.068(6) 0.065(5) 0.059(4) 0.014(4) -0.011(4) -0.024(4)
O(13) 0.134(9) 0.060(5) 0.051(4) -0.030(6) -0.024(5) -0.011(4)
O(14) 0.083(7) 0.137(9) 0.096(7) -0.038(7) -0.020(5) -0.059(7)
N(1) 0.022(3) 0.030(3) 0.015(3) -0.002(3) -0.003(2) -0.007(2)
N(2) 0.021(3) 0.030(3) 0.022(3) -0.006(3) 0.001(2) -0.009(3)
N(3) 0.023(3) 0.021(3) 0.020(3) -0.000(2) -0.003(2) -0.003(2)
N(4) 0.018(3) 0.025(3) 0.025(3) -0.004(2) -0.002(2) -0.009(2)
C(1) 0.039(5) 0.023(4) 0.029(4) 0.004(3) 0.003(3) -0.008(3)
C(2) 0.037(5) 0.031(4) 0.032(4) 0.000(4) -0.002(3) -0.013(3)
C(3) 0.044(5) 0.032(4) 0.031(4) 0.006(4) -0.000(4) -0.010(3)
C(4) 0.033(5) 0.050(5) 0.024(4) 0.003(4) 0.006(3) -0.010(4)
C(5) 0.031(5) 0.055(6) 0.063(6) -0.010(4) 0.007(4) -0.032(5)
C(6) 0.035(5) 0.031(4) 0.058(5) -0.007(4) 0.009(4) -0.018(4)
C(7) 0.043(6) 0.079(8) 0.037(5) 0.007(5) -0.006(4) -0.017(5)
C(8) 0.025(4) 0.024(4) 0.030(4) -0.004(3) 0.007(3) -0.006(3)
C(9) 0.032(4) 0.029(4) 0.035(4) -0.008(3) 0.004(3) -0.008(3)
C(10) 0.035(5) 0.042(5) 0.034(4) -0.007(4) 0.010(4) -0.008(4)
C(11) 0.043(6) 0.031(5) 0.047(5) 0.009(4) 0.012(4) 0.003(4)
C(12) 0.053(6) 0.036(5) 0.048(5) -0.003(4) 0.018(5) -0.011(4)
C(13) 0.039(5) 0.033(4) 0.047(5) -0.013(4) 0.007(4) -0.011(4)
C(14) 0.077(9) 0.056(7) 0.051(6) 0.027(6) 0.016(6) 0.009(5)
C(15) 0.039(5) 0.023(4) 0.015(3) -0.002(3) -0.002(3) -0.000(3)
C(16) 0.043(5) 0.026(4) 0.014(3) -0.013(3) -0.008(3) 0.004(3)
C(17) 0.045(5) 0.029(4) 0.024(4) 0.006(4) -0.013(3) -0.003(3)
C(18) 0.026(4) 0.037(4) 0.030(4) 0.008(3) -0.007(3) -0.005(3)
C(19) 0.044(5) 0.030(4) 0.023(4) -0.003(4) -0.020(3) -0.003(3)
C(20) 0.044(6) 0.081(8) 0.023(4) -0.008(5) 0.007(4) -0.006(4)
C(21) 0.076(8) 0.061(7) 0.028(4) -0.043(6) -0.011(4) 0.003(4)
C(22) 0.081(8) 0.047(6) 0.038(5) 0.025(6) 0.001(5) -0.016(4)
C(23) 0.031(5) 0.064(7) 0.051(5) 0.002(5) -0.014(4) -0.004(5)
C(24) 0.083(8) 0.052(6) 0.031(4) -0.012(6) -0.016(5) -0.016(4)
C(25) 0.006(3) 0.048(5) 0.035(4) 0.003(3) 0.001(3) -0.013(4)
C(26) 0.010(3) 0.046(5) 0.035(4) -0.002(3) -0.001(3) -0.015(4)
C(27) 0.016(4) 0.052(5) 0.026(4) 0.005(3) -0.006(3) -0.014(4)
C(28) 0.024(4) 0.058(6) 0.034(4) -0.005(4) -0.007(3) -0.026(4)
C(29) 0.012(4) 0.042(5) 0.048(5) -0.010(3) -0.002(3) -0.013(4)
C(30) 0.031(5) 0.069(7) 0.031(4) -0.002(4) 0.008(4) -0.018(4)
C(31) 0.024(4) 0.046(5) 0.059(6) 0.004(4) -0.002(4) -0.022(4)
C(32) 0.031(5) 0.069(7) 0.037(5) 0.009(5) -0.000(4) -0.013(4)
C(33) 0.052(7) 0.087(9) 0.072(7) 0.002(6) -0.021(5) -0.055(7)
C(34) 0.035(5) 0.037(5) 0.078(7) -0.008(4) 0.004(5) -0.012(5)
C(35) 0.25(3) 0.053(8) 0.044(6) -0.068(12) -0.048(10) 0.005(6)
C(36) 0.020(4) 0.028(4) 0.025(3) 0.000(3) -0.004(3) -0.005(3)
C(37) 0.032(4) 0.030(4) 0.035(4) -0.006(3) -0.008(3) -0.014(3)
C(38) 0.034(5) 0.054(5) 0.026(4) -0.005(4) 0.002(3) -0.020(4)
C(39) 0.021(4) 0.046(5) 0.033(4) -0.002(4) -0.008(3) 0.002(4)
C(40) 0.034(5) 0.031(4) 0.053(5) 0.001(4) -0.011(4) -0.010(4)
C(41) 0.036(5) 0.037(4) 0.023(4) 0.001(4) -0.005(3) -0.013(3)
C(42) 0.050(7) 0.055(6) 0.055(6) -0.009(5) -0.005(5) 0.012(5)
C(43) 0.028(4) 0.036(4) 0.032(4) -0.009(3) -0.003(3) -0.013(3)
C(44) 0.036(5) 0.033(5) 0.062(6) -0.008(4) -0.006(4) -0.012(4)
C(45) 0.046(6) 0.036(5) 0.055(6) -0.013(4) -0.013(5) 0.001(4)
C(46) 0.044(6) 0.043(5) 0.045(5) -0.017(4) -0.016(4) -0.002(4)
C(47) 0.029(5) 0.038(5) 0.060(6) -0.002(4) -0.023(4) -0.007(4)
C(48) 0.033(5) 0.035(5) 0.045(5) -0.009(4) -0.015(4) 0.000(4)
C(49) 0.062(8) 0.064(8) 0.077(8) -0.042(7) -0.019(6) 0.015(6)
C(50) 0.052(5) 0.030(4) 0.015(3) -0.005(4) 0.000(3) -0.007(3)
C(51) 0.036(5) 0.043(5) 0.021(4) 0.007(4) 0.009(3) -0.004(3)
C(52) 0.034(5) 0.060(6) 0.017(3) -0.018(4) 0.013(3) -0.009(4)
C(53) 0.049(5) 0.037(5) 0.021(4) -0.014(4) 0.004(3) -0.001(3)
C(54) 0.035(5) 0.045(5) 0.016(3) -0.003(4) -0.002(3) -0.005(3)
C(55) 0.092(9) 0.067(7) 0.028(4) -0.033(7) 0.004(5) -0.022(5)
C(56) 0.077(9) 0.070(7) 0.035(5) 0.030(6) 0.014(5) -0.010(5)
C(57) 0.045(7) 0.126(12) 0.048(6) -0.041(7) 0.012(5) -0.014(7)
C(58) 0.111(11) 0.037(5) 0.032(5) -0.018(6) 0.002(6) 0.008(4)
C(59) 0.040(6) 0.074(7) 0.030(4) 0.002(5) -0.011(4) -0.007(4)
C(60) 0.021(4) 0.043(5) 0.031(4) -0.008(3) 0.000(3) -0.012(3)
C(61) 0.008(3) 0.038(4) 0.043(4) -0.003(3) 0.008(3) -0.018(4)
C(62) 0.019(4) 0.042(4) 0.028(4) -0.010(3) 0.006(3) -0.018(3)
C(63) 0.016(4) 0.035(4) 0.030(4) -0.009(3) 0.003(3) -0.007(3)
C(64) 0.014(3) 0.038(4) 0.033(4) -0.009(3) -0.001(3) -0.015(3)
C(65) 0.042(6) 0.044(5) 0.046(5) 0.001(4) -0.017(4) -0.000(4)
C(66) 0.034(5) 0.045(5) 0.076(7) -0.006(4) 0.012(5) -0.036(5)
C(67) 0.039(5) 0.072(7) 0.028(4) -0.024(5) 0.010(4) -0.022(4)
C(68) 0.035(5) 0.031(4) 0.048(5) -0.020(4) 0.010(4) -0.010(4)
C(69) 0.047(6) 0.070(7) 0.035(4) -0.019(5) 0.008(4) -0.034(5)
C(70) 0.080(9) 0.056(7) 0.086(8) -0.008(6) 0.002(7) -0.053(7)

loop_
_atom_type_symbol
_atom_type_description
_atom_type_scat_dispersion_real
_atom_type_scat_dispersion_imag
_atom_type_scat_source
C C 0.003 0.002
;
International Tables for Crystallography
(1992, Vol. C, Tables 4.2.6.8 and 6.1.1.4)
;
H H 0.000 0.000
;
International Tables for Crystallography
(1992, Vol. C, Table 6.1.1.4)
;
F F 0.017 0.010
;
International Tables for Crystallography
(1992, Vol. C, Tables 4.2.6.8 and 6.1.1.4)
;
Ir Ir -1.444 7.990
;
International Tables for Crystallography
(1992, Vol. C, Tables 4.2.6.8 and 6.1.1.4)
;
N N 0.006 0.003
;
International Tables for Crystallography
(1992, Vol. C, Tables 4.2.6.8 and 6.1.1.4)
;
O O 0.011 0.006
;
International Tables for Crystallography
(1992, Vol. C, Tables 4.2.6.8 and 6.1.1.4)
;
S S 0.125 0.123
;
International Tables for Crystallography
(1992, Vol. C, Tables 4.2.6.8 and 6.1.1.4)
;

loop_
_geom_angle_atom_site_label_1
_geom_angle_atom_site_label_2
_geom_angle_atom_site_label_3
_geom_angle
Ir(1) Ir(2) N(1) 47.8(2)
N(1) Ir(1) Ir(2) 48.4(2)
Ir(1) Ir(2) N(2) 44.0(2)
N(2) Ir(1) Ir(2) 44.5(2)
C(15) Ir(1) Ir(2) 117.6(2)
C(16) Ir(1) Ir(2) 122.7(2)
C(17) Ir(1) Ir(2) 149.0(3)
C(18) Ir(1) Ir(2) 171.8(2)
C(19) Ir(1) Ir(2) 138.2(2)
Ir(1) Ir(2) C(25) 120.9(2)
Ir(1) Ir(2) C(26) 145.2(2)
Ir(1) Ir(2) C(27) 174.5(2)
Ir(1) Ir(2) C(28) 142.4(2)
Ir(1) Ir(2) C(29) 120.1(2)
Ir(1) N(1) Ir(2) 83.8(2)
Ir(1) N(1) S(1) 127.0(4)
N(2) Ir(1) N(1) 77.1(3)
C(15) Ir(1) N(1) 137.8(3)
C(16) Ir(1) N(1) 108.2(3)
C(17) Ir(1) N(1) 107.2(3)
C(18) Ir(1) N(1) 136.0(3)
C(19) Ir(1) N(1) 171.6(3)
Ir(1) N(2) Ir(2) 91.5(3)
Ir(1) N(2) S(2) 123.6(3)
C(15) Ir(1) N(2) 123.3(3)
C(16) Ir(1) N(2) 157.3(3)
C(17) Ir(1) N(2) 163.1(3)
C(18) Ir(1) N(2) 127.3(3)
C(19) Ir(1) N(2) 111.3(3)
Ir(1) C(15) C(16) 70.8(4)
C(16) Ir(1) C(15) 39.0(3)
C(17) Ir(1) C(15) 64.7(3)
C(18) Ir(1) C(15) 64.7(3)
Ir(1) C(15) C(19) 71.8(4)
C(19) Ir(1) C(15) 38.2(3)
Ir(1) C(15) C(20) 126.3(5)
Ir(1) C(16) C(15) 70.1(4)
Ir(1) C(16) C(17) 71.1(4)
C(17) Ir(1) C(16) 37.9(3)
C(18) Ir(1) C(16) 64.5(3)
C(19) Ir(1) C(16) 64.3(3)
Ir(1) C(16) C(21) 128.8(5)
Ir(1) C(17) C(16) 71.0(4)
Ir(1) C(17) C(18) 69.5(4)
C(18) Ir(1) C(17) 39.2(4)
C(19) Ir(1) C(17) 64.7(3)
Ir(1) C(17) C(22) 127.9(5)
Ir(1) C(18) C(17) 71.3(5)
Ir(1) C(18) C(19) 72.2(5)
C(19) Ir(1) C(18) 38.5(3)
Ir(1) C(18) C(23) 125.0(5)
Ir(1) C(19) C(15) 70.0(4)
Ir(1) C(19) C(18) 69.3(5)
Ir(1) C(19) C(24) 129.1(5)
Ir(2) N(1) S(1) 112.5(3)
N(2) Ir(2) N(1) 76.3(3)
C(25) Ir(2) N(1) 143.4(3)
C(26) Ir(2) N(1) 166.9(3)
C(27) Ir(2) N(1) 128.0(3)
C(28) Ir(2) N(1) 103.8(3)
C(29) Ir(2) N(1) 110.0(3)
Ir(2) N(2) S(2) 130.9(3)
C(25) Ir(2) N(2) 121.8(3)
C(26) Ir(2) N(2) 114.4(3)
C(27) Ir(2) N(2) 134.4(3)
C(28) Ir(2) N(2) 169.9(2)
C(29) Ir(2) N(2) 152.3(3)
Ir(2) C(25) C(26) 72.3(4)
C(26) Ir(2) C(25) 38.3(3)
C(27) Ir(2) C(25) 64.6(3)
C(28) Ir(2) C(25) 64.1(3)
Ir(2) C(25) C(29) 71.1(4)
C(29) Ir(2) C(25) 39.0(4)
Ir(2) C(25) C(30) 125.6(5)
Ir(2) C(26) C(25) 69.3(4)
Ir(2) C(26) C(27) 69.8(4)
C(27) Ir(2) C(26) 39.1(3)
C(28) Ir(2) C(26) 64.3(4)
C(29) Ir(2) C(26) 64.5(3)
Ir(2) C(26) C(31) 131.1(6)
Ir(2) C(27) C(26) 71.1(4)
Ir(2) C(27) C(28) 71.9(4)
C(28) Ir(2) C(27) 38.1(3)
C(29) Ir(2) C(27) 63.8(3)
Ir(2) C(27) C(32) 123.7(6)
Ir(2) C(28) C(27) 69.9(5)
Ir(2) C(28) C(29) 70.1(5)
C(29) Ir(2) C(28) 37.4(3)
Ir(2) C(28) C(33) 126.3(6)
Ir(2) C(29) C(25) 69.9(4)
Ir(2) C(29) C(28) 72.5(5)
Ir(2) C(29) C(34) 124.1(6)
Ir(3) Ir(4) N(3) 48.1(1)
N(3) Ir(3) Ir(4) 47.6(2)
Ir(3) Ir(4) N(4) 43.9(2)
N(4) Ir(3) Ir(4) 43.8(2)
C(50) Ir(3) Ir(4) 119.7(2)
C(51) Ir(3) Ir(4) 142.8(2)
C(52) Ir(3) Ir(4) 175.2(2)
C(53) Ir(3) Ir(4) 144.6(2)
C(54) Ir(3) Ir(4) 120.4(2)
Ir(3) Ir(4) C(60) 117.0(2)
Ir(3) Ir(4) C(61) 140.9(2)
Ir(3) Ir(4) C(62) 176.9(3)
Ir(3) Ir(4) C(63) 144.5(2)
Ir(3) Ir(4) C(64) 118.7(2)
Ir(3) N(3) Ir(4) 84.3(2)
Ir(3) N(3) S(4) 114.6(3)
N(4) Ir(3) N(3) 75.7(2)
C(50) Ir(3) N(3) 110.2(3)
C(51) Ir(3) N(3) 104.3(3)
C(52) Ir(3) N(3) 129.3(3)
C(53) Ir(3) N(3) 167.8(3)
C(54) Ir(3) N(3) 143.8(3)
Ir(3) N(4) Ir(4) 92.3(3)
Ir(3) N(4) S(5) 129.1(3)
C(50) Ir(3) N(4) 152.1(3)
C(51) Ir(3) N(4) 169.5(3)
C(52) Ir(3) N(4) 134.0(3)
C(53) Ir(3) N(4) 114.3(3)
C(54) Ir(3) N(4) 121.4(3)
Ir(3) C(50) C(51) 72.3(5)
C(51) Ir(3) C(50) 38.1(3)
C(52) Ir(3) C(50) 64.2(4)
C(53) Ir(3) C(50) 64.7(3)
Ir(3) C(50) C(54) 70.0(5)
C(54) Ir(3) C(50) 39.5(3)
Ir(3) C(50) C(55) 125.8(5)
Ir(3) C(51) C(50) 69.7(5)
Ir(3) C(51) C(52) 69.2(5)
C(52) Ir(3) C(51) 38.4(4)
C(53) Ir(3) C(51) 64.5(3)
C(54) Ir(3) C(51) 64.8(3)
Ir(3) C(51) C(56) 127.8(5)
Ir(3) C(52) C(51) 72.4(5)
Ir(3) C(52) C(53) 71.5(4)
C(53) Ir(3) C(52) 38.6(3)
C(54) Ir(3) C(52) 64.4(3)
Ir(3) C(52) C(57) 124.8(6)
Ir(3) C(53) C(52) 69.9(4)
Ir(3) C(53) C(54) 70.3(4)
C(54) Ir(3) C(53) 38.0(4)
Ir(3) C(53) C(58) 132.0(7)
Ir(3) C(54) C(50) 70.5(4)
Ir(3) C(54) C(53) 71.7(4)
Ir(3) C(54) C(59) 124.8(5)
Ir(4) N(3) S(4) 124.4(4)
N(4) Ir(4) N(3) 76.1(2)
C(60) Ir(4) N(3) 141.6(3)
C(61) Ir(4) N(3) 170.8(2)
C(62) Ir(4) N(3) 132.3(2)
C(63) Ir(4) N(3) 106.4(3)
C(64) Ir(4) N(3) 109.9(3)
Ir(4) N(4) S(5) 124.4(3)
C(60) Ir(4) N(4) 119.7(3)
C(61) Ir(4) N(4) 112.1(3)
C(62) Ir(4) N(4) 133.2(3)
C(63) Ir(4) N(4) 169.7(3)
C(64) Ir(4) N(4) 150.9(2)
Ir(4) C(60) C(61) 71.2(4)
C(61) Ir(4) C(60) 38.8(3)
C(62) Ir(4) C(60) 64.7(3)
C(63) Ir(4) C(60) 64.7(3)
Ir(4) C(60) C(64) 71.1(4)
C(64) Ir(4) C(60) 39.3(3)
Ir(4) C(60) C(65) 122.5(6)
Ir(4) C(61) C(60) 70.0(4)
Ir(4) C(61) C(62) 70.5(4)
C(62) Ir(4) C(61) 38.9(3)
C(63) Ir(4) C(61) 64.8(3)
C(64) Ir(4) C(61) 65.3(3)
Ir(4) C(61) C(66) 130.6(6)
Ir(4) C(62) C(61) 70.6(4)
Ir(4) C(62) C(63) 72.6(4)
C(63) Ir(4) C(62) 38.2(3)
C(64) Ir(4) C(62) 64.4(3)
Ir(4) C(62) C(67) 125.4(6)
Ir(4) C(63) C(62) 69.2(4)
Ir(4) C(63) C(64) 69.4(4)
C(64) Ir(4) C(63) 38.2(3)
Ir(4) C(63) C(68) 127.4(5)
Ir(4) C(64) C(60) 69.7(5)
Ir(4) C(64) C(63) 72.5(5)
Ir(4) C(64) C(69) 127.8(6)
N(1) S(1) O(1) 105.4(4)
O(2) S(1) O(1) 119.3(4)
C(1) S(1) O(1) 108.2(4)
N(1) S(1) O(2) 109.4(4)
C(1) S(1) O(2) 107.2(4)
C(1) S(1) N(1) 106.7(3)
S(1) C(1) C(2) 120.7(7)
S(1) C(1) C(6) 119.4(6)
N(2) S(2) O(3) 108.5(4)
O(4) S(2) O(3) 116.5(4)
C(8) S(2) O(3) 107.1(3)
N(2) S(2) O(4) 111.6(3)
C(8) S(2) O(4) 107.4(3)
C(8) S(2) N(2) 105.0(4)
S(2) C(8) C(9) 121.2(6)
S(2) C(8) C(13) 117.0(6)
O(6) S(3) O(5) 124.4(6)
O(7) S(3) O(5) 108.6(7)
C(35) S(3) O(5) 109.2(6)
O(7) S(3) O(6) 109.5(6)
C(35) S(3) O(6) 109.1(8)
C(35) S(3) O(7) 90.7(9)
S(3) C(35) F(1) 116.7(9)
S(3) C(35) F(2) 116(1)
S(3) C(35) F(3) 101(1)
O(9) S(4) O(8) 118.6(4)
N(3) S(4) O(8) 106.3(4)
C(36) S(4) O(8) 107.9(4)
N(3) S(4) O(9) 110.0(3)
C(36) S(4) O(9) 108.0(4)
C(36) S(4) N(3) 105.3(3)
S(4) C(36) C(37) 119.9(6)
S(4) C(36) C(41) 119.9(6)
N(4) S(5) O(10) 111.3(4)
O(11) S(5) O(10) 117.1(4)
C(43) S(5) O(10) 108.5(3)
N(4) S(5) O(11) 108.3(3)
C(43) S(5) O(11) 106.8(4)
C(43) S(5) N(4) 104.0(4)
S(5) C(43) C(44) 118.5(6)
S(5) C(43) C(48) 120.6(6)
O(13) S(6) O(12) 114.7(5)
O(14) S(6) O(12) 117.5(6)
C(70) S(6) O(12) 102.8(5)
O(14) S(6) O(13) 114.1(6)
C(70) S(6) O(13) 101.2(6)
C(70) S(6) O(14) 103.4(7)
S(6) C(70) F(4) 114.6(9)
S(6) C(70) F(5) 112(1)
S(6) C(70) F(6) 110.8(9)
F(1) C(35) F(2) 110(1)
F(1) C(35) F(3) 104(1)
F(2) C(35) F(3) 106(1)
F(4) C(70) F(5) 107(1)
F(4) C(70) F(6) 104(1)
F(5) C(70) F(6) 105(1)
C(6) C(1) C(2) 119.5(8)
C(1) C(2) C(3) 118.9(9)
C(1) C(6) C(5) 121.2(9)
C(2) C(3) C(4) 121.6(9)
C(3) C(4) C(5) 119.1(8)
C(3) C(4) C(7) 121.3(9)
C(4) C(5) C(6) 119(1)
C(7) C(4) C(5) 119.6(9)
C(13) C(8) C(9) 121.8(7)
C(8) C(9) C(10) 117.8(8)
C(8) C(13) C(12) 118.7(9)
C(9) C(10) C(11) 122.0(9)
C(10) C(11) C(12) 117.6(7)
C(10) C(11) C(14) 119.7(9)
C(11) C(12) C(13) 121(1)
C(14) C(11) C(12) 122.5(9)
C(15) C(16) C(17) 108.5(8)
C(19) C(15) C(16) 107.8(7)
C(20) C(15) C(16) 125.8(8)
C(15) C(16) C(21) 125.4(8)
C(15) C(19) C(18) 108.0(8)
C(20) C(15) C(19) 126.3(9)
C(15) C(19) C(24) 125.2(8)
C(16) C(17) C(18) 107.5(8)
C(21) C(16) C(17) 125.8(8)
C(16) C(17) C(22) 127.2(9)
C(17) C(18) C(19) 108.2(7)
C(22) C(17) C(18) 125.2(9)
C(17) C(18) C(23) 126.3(9)
C(23) C(18) C(19) 125.5(9)
C(18) C(19) C(24) 126.7(9)
C(25) C(26) C(27) 106.5(8)
C(29) C(25) C(26) 108.4(7)
C(30) C(25) C(26) 124.0(9)
C(25) C(26) C(31) 125.9(8)
C(25) C(29) C(28) 108.6(7)
C(30) C(25) C(29) 127.5(7)
C(25) C(29) C(34) 125.6(8)
C(26) C(27) C(28) 108.1(6)
C(31) C(26) C(27) 127.2(7)
C(26) C(27) C(32) 126.4(9)
C(27) C(28) C(29) 108.4(9)
C(32) C(27) C(28) 125.5(9)
C(27) C(28) C(33) 125.4(7)
C(33) C(28) C(29) 126.3(9)
C(28) C(29) C(34) 125(1)
C(41) C(36) C(37) 120.1(6)
C(36) C(37) C(38) 120.4(8)
C(36) C(41) C(40) 119.9(8)
C(37) C(38) C(39) 119.9(8)
C(38) C(39) C(40) 119.6(7)
C(38) C(39) C(42) 121.0(9)
C(39) C(40) C(41) 120.1(9)
C(42) C(39) C(40) 119.5(9)
C(48) C(43) C(44) 120.9(8)
C(43) C(44) C(45) 118.9(8)
C(43) C(48) C(47) 118.4(8)
C(44) C(45) C(46) 122.4(9)
C(45) C(46) C(47) 117.9(9)
C(45) C(46) C(49) 122.0(9)
C(46) C(47) C(48) 121.6(8)
C(49) C(46) C(47) 120.2(9)
C(50) C(51) C(52) 107.1(7)
C(54) C(50) C(51) 108.1(8)
C(55) C(50) C(51) 126.7(8)
C(50) C(51) C(56) 125(1)
C(50) C(54) C(53) 107.8(7)
C(55) C(50) C(54) 125.1(8)
C(50) C(54) C(59) 124.9(9)
C(51) C(52) C(53) 109.2(8)
C(56) C(51) C(52) 127.3(9)
C(51) C(52) C(57) 123.8(9)
C(52) C(53) C(54) 107.8(8)
C(57) C(52) C(53) 126(1)
C(52) C(53) C(58) 126(1)
C(58) C(53) C(54) 125.1(9)
C(53) C(54) C(59) 127.3(9)
C(60) C(61) C(62) 106.9(8)
C(64) C(60) C(61) 108.2(6)
C(65) C(60) C(61) 125.9(8)
C(60) C(61) C(66) 126.2(7)
C(60) C(64) C(63) 108.1(8)
C(65) C(60) C(64) 125.8(8)
C(60) C(64) C(69) 126.4(7)
C(61) C(62) C(63) 109.3(7)
C(66) C(61) C(62) 126.5(8)
C(61) C(62) C(67) 125.2(9)
C(62) C(63) C(64) 107.4(6)
C(67) C(62) C(63) 125.4(7)
C(62) C(63) C(68) 125.9(7)
C(68) C(63) C(64) 126.7(8)
C(63) C(64) C(69) 125.3(7)
Ir(1) N(1) H(1) 110.1175
Ir(2) N(1) H(1) 110.1013
Ir(3) N(3) H(46) 110.2718
Ir(4) N(3) H(46) 110.2935
S(1) N(1) H(1) 110.1180
S(4) N(3) H(46) 110.3028
C(1) C(2) H(2) 120.2498
C(1) C(6) H(5) 118.9524
H(2) C(2) C(3) 120.8010
C(2) C(3) H(3) 119.5587
H(3) C(3) C(4) 118.8410
C(4) C(5) H(4) 119.9750
C(4) C(7) H(6) 109.7397
C(4) C(7) H(7) 109.2639
C(4) C(7) H(8) 109.4079
C(5) C(6) H(5) 119.8171
H(4) C(5) C(6) 120.4671
H(7) C(7) H(6) 109.4680
H(8) C(7) H(6) 109.4757
H(8) C(7) H(7) 109.4716
C(8) C(9) H(9) 120.9765
C(8) C(13) H(12) 120.2649
H(9) C(9) C(10) 121.2219
C(9) C(10) H(10) 119.0853
H(10) C(10) C(11) 118.8638
C(11) C(12) H(11) 119.0876
C(11) C(14) H(15) 109.8085
C(11) C(14) H(13) 109.9161
C(11) C(14) H(14) 108.6892
C(12) C(13) H(12) 121.0700
H(11) C(12) C(13) 118.9761
H(15) C(14) H(13) 109.4620
H(14) C(14) H(13) 109.4696
H(15) C(14) H(14) 109.4791
C(15) C(20) H(18) 109.0168
C(15) C(20) H(16) 109.4198
C(15) C(20) H(17) 109.9717
C(16) C(21) H(21) 108.7327
C(16) C(21) H(19) 110.0390
C(16) C(21) H(20) 109.6339
C(17) C(22) H(24) 108.6118
C(17) C(22) H(22) 110.8770
C(17) C(22) H(23) 108.9094
C(18) C(23) H(27) 110.3152
C(18) C(23) H(25) 108.6497
C(18) C(23) H(26) 109.4369
C(19) C(24) H(30) 109.7335
C(19) C(24) H(28) 108.6205
C(19) C(24) H(29) 110.0499
H(18) C(20) H(16) 109.4677
H(17) C(20) H(16) 109.4775
H(18) C(20) H(17) 109.4724
H(21) C(21) H(19) 109.4760
H(20) C(21) H(19) 109.4709
H(21) C(21) H(20) 109.4721
H(24) C(22) H(22) 109.4725
H(23) C(22) H(22) 109.4722
H(24) C(22) H(23) 109.4753
H(27) C(23) H(25) 109.4745
H(26) C(23) H(25) 109.4703
H(27) C(23) H(26) 109.4763
H(30) C(24) H(28) 109.4686
H(29) C(24) H(28) 109.4746
H(30) C(24) H(29) 109.4766
C(25) C(30) H(33) 109.3695
C(25) C(30) H(31) 109.7003
C(25) C(30) H(32) 109.3376
C(26) C(31) H(36) 109.3295
C(26) C(31) H(34) 109.3254
C(26) C(31) H(35) 109.7535
C(27) C(32) H(39) 109.7737
C(27) C(32) H(37) 108.9639
C(27) C(32) H(38) 109.6691
C(28) C(33) H(42) 110.1380
C(28) C(33) H(40) 109.0071
C(28) C(33) H(41) 109.2577
C(29) C(34) H(45) 109.9003
C(29) C(34) H(44) 109.3031
C(29) C(34) H(43) 109.2267
H(33) C(30) H(31) 109.4717
H(32) C(30) H(31) 109.4748
H(33) C(30) H(32) 109.4732
H(36) C(31) H(34) 109.4738
H(35) C(31) H(34) 109.4751
H(36) C(31) H(35) 109.4696
H(39) C(32) H(37) 109.4774
H(38) C(32) H(37) 109.4745
H(39) C(32) H(38) 109.4675
H(42) C(33) H(40) 109.4748
H(41) C(33) H(40) 109.4722
H(42) C(33) H(41) 109.4753
H(45) C(34) H(43) 109.4623
H(44) C(34) H(43) 109.4697
H(45) C(34) H(44) 109.4644
C(36) C(37) H(47) 120.0717
C(36) C(41) H(50) 119.5805
H(47) C(37) C(38) 119.5506
C(37) C(38) H(48) 120.7356
H(48) C(38) C(39) 119.3985
C(39) C(40) H(49) 120.0054
C(39) C(42) H(51) 109.7924
C(39) C(42) H(52) 108.9966
C(39) C(42) H(53) 109.6214
C(40) C(41) H(50) 120.4957
H(49) C(40) C(41) 119.8501
H(52) C(42) H(51) 109.4582
H(53) C(42) H(51) 109.4825
H(53) C(42) H(52) 109.4750
C(43) C(44) H(54) 120.3194
C(43) C(48) H(57) 120.2859
H(54) C(44) C(45) 120.7910
C(44) C(45) H(55) 119.1803
H(55) C(45) C(46) 118.4096
C(46) C(47) H(56) 119.0991
C(46) C(49) H(58) 110.7574
C(46) C(49) H(59) 109.1353
C(46) C(49) H(60) 108.5026
C(47) C(48) H(57) 121.3511
H(56) C(47) C(48) 119.3345
H(59) C(49) H(58) 109.4743
H(60) C(49) H(58) 109.4711
H(60) C(49) H(59) 109.4784
C(50) C(55) H(63) 110.5090
C(50) C(55) H(62) 109.4801
C(50) C(55) H(61) 108.4181
C(51) C(56) H(66) 109.7274
C(51) C(56) H(65) 110.0284
C(51) C(56) H(64) 108.6555
C(52) C(57) H(69) 108.7594
C(52) C(57) H(67) 110.6675
C(52) C(57) H(68) 108.9950
C(53) C(58) H(72) 109.6311
C(53) C(58) H(71) 109.8680
C(53) C(58) H(70) 108.9037
C(54) C(59) H(75) 108.9414
C(54) C(59) H(74) 109.9928
C(54) C(59) H(73) 109.4804
H(63) C(55) H(61) 109.4699
H(62) C(55) H(61) 109.4705
H(63) C(55) H(62) 109.4729
H(66) C(56) H(64) 109.4736
H(65) C(56) H(64) 109.4672
H(66) C(56) H(65) 109.4720
H(69) C(57) H(67) 109.4674
H(68) C(57) H(67) 109.4682
H(69) C(57) H(68) 109.4632
H(72) C(58) H(70) 109.4738
H(71) C(58) H(70) 109.4639
H(72) C(58) H(71) 109.4853
H(75) C(59) H(73) 109.4702
H(74) C(59) H(73) 109.4691
H(75) C(59) H(74) 109.4717
C(60) C(65) H(76) 109.0448
C(60) C(65) H(78) 109.9145
C(60) C(65) H(77) 109.4493
C(61) C(66) H(81) 109.3255
C(61) C(66) H(79) 109.1329
C(61) C(66) H(80) 109.9507
C(62) C(67) H(84) 109.3369
C(62) C(67) H(82) 109.7809
C(62) C(67) H(83) 109.2918
C(63) C(68) H(87) 109.7256
C(63) C(68) H(85) 109.0588
C(63) C(68) H(86) 109.6206
C(64) C(69) H(90) 108.4407
C(64) C(69) H(88) 110.1213
C(64) C(69) H(89) 109.8430
H(78) C(65) H(76) 109.4777
H(77) C(65) H(76) 109.4699
H(78) C(65) H(77) 109.4700
H(81) C(66) H(79) 109.4752
H(80) C(66) H(79) 109.4711
H(81) C(66) H(80) 109.4709
H(84) C(67) H(82) 109.4673
H(83) C(67) H(82) 109.4732
H(84) C(67) H(83) 109.4768
H(87) C(68) H(85) 109.4657
H(86) C(68) H(85) 109.4779
H(87) C(68) H(86) 109.4780
H(90) C(69) H(88) 109.4658
H(89) C(69) H(88) 109.4778
H(90) C(69) H(89) 109.4736

loop_
_geom_bond_atom_site_label_1
_geom_bond_atom_site_label_2
_geom_bond_distance
Ir(1) Ir(2) 2.8345(4)
Ir(1) N(1) 2.114(6)
Ir(1) N(2) 1.969(6)
Ir(1) C(15) 2.170(6)
Ir(1) C(16) 2.179(6)
Ir(1) C(17) 2.180(7)
Ir(1) C(18) 2.155(8)
Ir(1) C(19) 2.193(8)
Ir(2) N(1) 2.131(6)
Ir(2) N(2) 1.989(7)
Ir(2) C(25) 2.141(7)
Ir(2) C(26) 2.180(7)
Ir(2) C(27) 2.163(7)
Ir(2) C(28) 2.189(9)
Ir(2) C(29) 2.157(8)
Ir(3) Ir(4) 2.8409(7)
Ir(3) N(3) 2.125(5)
Ir(3) N(4) 1.970(6)
Ir(3) C(50) 2.175(8)
Ir(3) C(51) 2.209(9)
Ir(3) C(52) 2.165(8)
Ir(3) C(53) 2.186(7)
Ir(3) C(54) 2.168(7)
Ir(4) N(3) 2.109(6)
Ir(4) N(4) 1.970(6)
Ir(4) C(60) 2.152(8)
Ir(4) C(61) 2.169(7)
Ir(4) C(62) 2.167(7)
Ir(4) C(63) 2.213(7)
Ir(4) C(64) 2.171(8)
S(1) O(1) 1.436(8)
S(1) O(2) 1.430(7)
S(1) N(1) 1.673(6)
S(1) C(1) 1.758(8)
S(2) O(3) 1.437(6)
S(2) O(4) 1.447(6)
S(2) N(2) 1.629(8)
S(2) C(8) 1.781(6)
S(3) O(5) 1.39(1)
S(3) O(6) 1.357(9)
S(3) O(7) 1.62(2)
S(3) C(35) 1.72(2)
S(4) O(8) 1.436(7)
S(4) O(9) 1.437(7)
S(4) N(3) 1.670(6)
S(4) C(36) 1.760(6)
S(5) O(10) 1.443(6)
S(5) O(11) 1.440(6)
S(5) N(4) 1.636(7)
S(5) C(43) 1.778(9)
S(6) O(12) 1.453(9)
S(6) O(13) 1.433(8)
S(6) O(14) 1.42(1)
S(6) C(70) 1.78(1)
F(1) C(35) 1.30(2)
F(2) C(35) 1.30(1)
F(3) C(35) 1.49(2)
F(4) C(70) 1.31(2)
F(5) C(70) 1.33(2)
F(6) C(70) 1.37(1)
C(1) C(2) 1.41(1)
C(1) C(6) 1.37(1)
C(2) C(3) 1.36(1)
C(3) C(4) 1.38(1)
C(4) C(5) 1.39(2)
C(4) C(7) 1.53(1)
C(5) C(6) 1.38(1)
C(6) C(1) 1.37(1)
C(6) C(5) 1.38(1)
C(8) C(9) 1.38(1)
C(8) C(13) 1.38(1)
C(9) C(10) 1.38(1)
C(10) C(11) 1.40(1)
C(11) C(12) 1.37(1)
C(11) C(14) 1.51(1)
C(12) C(13) 1.38(1)
C(15) C(16) 1.45(1)
C(15) C(19) 1.43(1)
C(15) C(20) 1.48(1)
C(16) C(17) 1.42(1)
C(16) C(21) 1.50(2)
C(17) C(18) 1.45(1)
C(17) C(22) 1.49(1)
C(18) C(19) 1.43(1)
C(18) C(23) 1.49(1)
C(19) C(24) 1.50(2)
C(25) C(26) 1.42(1)
C(25) C(29) 1.43(1)
C(25) C(30) 1.49(1)
C(26) C(27) 1.45(1)
C(26) C(31) 1.49(1)
C(27) C(28) 1.42(1)
C(27) C(32) 1.50(1)
C(28) C(29) 1.39(1)
C(28) C(33) 1.51(2)
C(29) C(34) 1.51(1)
C(36) C(37) 1.36(1)
C(36) C(41) 1.39(1)
C(37) C(38) 1.40(1)
C(38) C(39) 1.38(1)
C(39) C(40) 1.39(1)
C(39) C(42) 1.51(1)
C(40) C(41) 1.39(1)
C(43) C(44) 1.39(1)
C(43) C(48) 1.39(1)
C(44) C(45) 1.38(1)
C(45) C(46) 1.35(1)
C(46) C(47) 1.42(1)
C(46) C(49) 1.51(2)
C(47) C(48) 1.37(1)
C(50) C(51) 1.43(1)
C(50) C(54) 1.47(1)
C(50) C(55) 1.52(2)
C(51) C(52) 1.44(1)
C(51) C(56) 1.47(1)
C(52) C(53) 1.44(1)
C(52) C(57) 1.51(2)
C(53) C(54) 1.42(1)
C(53) C(58) 1.48(1)
C(54) C(59) 1.49(1)
C(60) C(61) 1.44(1)
C(60) C(64) 1.45(1)
C(60) C(65) 1.49(1)
C(61) C(62) 1.44(1)
C(61) C(66) 1.48(1)
C(62) C(63) 1.43(1)
C(62) C(67) 1.50(1)
C(63) C(64) 1.43(1)
C(63) C(68) 1.48(1)
C(64) C(69) 1.49(1)
N(1) H(1) 0.9500
N(3) H(46) 0.9500
C(2) H(2) 0.9500
C(3) H(3) 0.9500
C(5) H(4) 0.9500
C(6) H(5) 0.9500
C(7) H(6) 0.9501
C(7) H(7) 0.9499
C(7) H(8) 0.9500
C(9) H(9) 0.9501
C(10) H(10) 0.9501
C(12) H(11) 0.9499
C(13) H(12) 0.9500
C(14) H(13) 0.9499
C(14) H(14) 0.9499
C(14) H(15) 0.9500
C(20) H(16) 0.9500
C(20) H(17) 0.9501
C(20) H(18) 0.9500
C(21) H(19) 0.9500
C(21) H(20) 0.9500
C(21) H(21) 0.9499
C(22) H(22) 0.9500
C(22) H(23) 0.9500
C(22) H(24) 0.9499
C(23) H(25) 0.9501
C(23) H(26) 0.9500
C(23) H(27) 0.9500
C(24) H(28) 0.9500
C(24) H(29) 0.9500
C(24) H(30) 0.9500
C(30) H(31) 0.9501
C(30) H(32) 0.9499
C(30) H(33) 0.9499
C(31) H(34) 0.9500
C(31) H(35) 0.9499
C(31) H(36) 0.9500
C(32) H(37) 0.9500
C(32) H(38) 0.9500
C(32) H(39) 0.9500
C(33) H(40) 0.9500
C(33) H(41) 0.9499
C(33) H(42) 0.9501
C(34) H(43) 0.9499
C(34) H(44) 0.9501
C(34) H(45) 0.9501
C(37) H(47) 0.9500
C(38) H(48) 0.9499
C(40) H(49) 0.9500
C(41) H(50) 0.9501
C(42) H(51) 0.9499
C(42) H(52) 0.9499
C(42) H(53) 0.9500
C(44) H(54) 0.9500
C(45) H(55) 0.9500
C(47) H(56) 0.9499
C(48) H(57) 0.9500
C(49) H(58) 0.9501
C(49) H(59) 0.9499
C(49) H(60) 0.9499
C(55) H(61) 0.9500
C(55) H(62) 0.9500
C(55) H(63) 0.9500
C(56) H(64) 0.9500
C(56) H(65) 0.9500
C(56) H(66) 0.9499
C(57) H(67) 0.9500
C(57) H(68) 0.9501
C(57) H(69) 0.9500
C(58) H(70) 0.9501
C(58) H(71) 0.9501
C(58) H(72) 0.9500
C(59) H(73) 0.9500
C(59) H(74) 0.9500
C(59) H(75) 0.9499
C(65) H(76) 0.9500
C(65) H(77) 0.9500
C(65) H(78) 0.9500
C(66) H(79) 0.9501
C(66) H(80) 0.9500
C(66) H(81) 0.9500
C(67) H(82) 0.9500
C(67) H(83) 0.9500
C(67) H(84) 0.9500
C(68) H(85) 0.9500
C(68) H(86) 0.9500
C(68) H(87) 0.9500
C(69) H(88) 0.9500
C(69) H(89) 0.9500
C(69) H(90) 0.9501
H(5) C(6) 0.9500
H(6) C(7) 0.9501
H(75) C(59) 0.9499
